data_7012583
loop_
_publ_author_name
'Benisvy, Laurent'
'Blake, Alexander J.'
'Collison, David'
'Stephen Davies, E.'
'David Garner, C.'
'McInnes, Eric J. L.'
'McMaster, Jonathan'
'Whittaker, Gavin'
'Wilson, Claire'

_publ_section_title
;
 A phenol?imidazole pro-ligand that can exist as a phenoxyl radical,
 alone and when complexed to copper(ii) and zinc(ii)Based on the
 presentation given at Dalton Discussion No. 5, 10?12th April 2003,
 Noordwijkerhout, The Netherlands.
;
_journal_issue 10
_journal_name_full 'Dalton Transactions'
_journal_page_first 1975
_journal_paper_doi 10.1039/b212209j
_journal_year 2003
_chemical_formula_moiety 'Zn C58 H62 O2 N4, 2.5(C2 H3 N), 0.3(C H2 Cl2)'
_chemical_formula_sum 'C63.3 H70.1 Cl0.6 N6.5 O2 Zn'
_chemical_formula_weight 1040.60
_chemical_name_common (ZnL2).2.5MeCN.0.3CH2Cl2
_chemical_name_systematic
; 
? 
;
_space_group_IT_number 14
_symmetry_cell_setting monoclinic
_symmetry_space_group_name_Hall '-P 2yn'
_symmetry_space_group_name_H-M 'P 1 21/n 1'
_atom_sites_solution_hydrogens 'geometrically placed, none for solvent'
_atom_sites_solution_primary 'Patterson method'
_atom_sites_solution_secondary difmap
_audit_creation_method SHELXL-97
_cell_angle_alpha 90.00
_cell_angle_beta 102.088(1)
_cell_angle_gamma 90.00
_cell_formula_units_Z 4
_cell_length_a 16.9519(9)
_cell_length_b 17.8270(9)
_cell_length_c 19.2760(10)
_cell_measurement_reflns_used 5579
_cell_measurement_temperature 150(2)
_cell_measurement_theta_max 22.85
_cell_measurement_theta_min 2.29
_cell_volume 5696.1(5)
_computing_cell_refinement 'Bruker SAINT version 6.02a (Bruker, 2000)'
_computing_data_collection 'Bruker SMART version 5.624 (Bruker, 2001)'
_computing_data_reduction 'Bruker SAINT; Bruker SHELXTL (Bruker, 1997)'
_computing_molecular_graphics 'Bruker SHELXTL'
_computing_publication_material 'SHELXL-97; PLATON (Spek, 2001)'
_computing_structure_refinement 'SHELXL-97 (Sheldrick, 1997)'
_computing_structure_solution 'SHELXS-97 (Sheldrick, 1990)'
_diffrn_ambient_temperature 150(2)
_diffrn_measured_fraction_theta_full 0.984
_diffrn_measured_fraction_theta_max 0.898
_diffrn_measurement_device_type 'Bruker SMART1000 CCD area detector'
_diffrn_measurement_method omega
_diffrn_radiation_monochromator graphite
_diffrn_radiation_source 'normal-focus sealed tube'
_diffrn_radiation_type MoK\a
_diffrn_radiation_wavelength 0.71073
_diffrn_reflns_av_R_equivalents 0.078
_diffrn_reflns_av_sigmaI/netI 0.118
_diffrn_reflns_limit_h_max 22
_diffrn_reflns_limit_h_min -22
_diffrn_reflns_limit_k_max 18
_diffrn_reflns_limit_k_min -22
_diffrn_reflns_limit_l_max 26
_diffrn_reflns_limit_l_min -25
_diffrn_reflns_number 46084
_diffrn_reflns_theta_full 27.50
_diffrn_reflns_theta_max 28.88
_diffrn_reflns_theta_min 1.68
_diffrn_standards_decay_% 0
_exptl_absorpt_coefficient_mu 0.51
_exptl_absorpt_correction_T_max 0.962
_exptl_absorpt_correction_T_min 0.728
_exptl_absorpt_correction_type multi-scan
_exptl_absorpt_process_details 'SADABS (Sheldrick, 1996)'
_exptl_crystal_colour colourless
_exptl_crystal_density_diffrn 1.213
_exptl_crystal_density_method 'not measured'
_exptl_crystal_description lath
_exptl_crystal_F_000 2206
_exptl_crystal_size_max 0.31
_exptl_crystal_size_mid 0.12
_exptl_crystal_size_min 0.10
_refine_diff_density_max 0.74
_refine_diff_density_min -0.69
_refine_diff_density_rms 0.07
_refine_ls_extinction_method none
_refine_ls_goodness_of_fit_ref 0.888
_refine_ls_hydrogen_treatment 'riding model, none for solvent'
_refine_ls_matrix_type full
_refine_ls_number_parameters 664
_refine_ls_number_reflns 13450
_refine_ls_number_restraints 5
_refine_ls_restrained_S_all 0.889
_refine_ls_R_factor_all 0.116
_refine_ls_R_factor_gt 0.0525
_refine_ls_shift/su_max 0.001
_refine_ls_shift/su_mean 0.000
_refine_ls_structure_factor_coef Fsqd
_refine_ls_weighting_details 'calc w=1/[\s^2^(Fo^2^)+(0.052P)^2^] where P=(Fo^2^+2Fc^2^)/3'
_refine_ls_weighting_scheme calc
_refine_ls_wR_factor_gt 0.109
_refine_ls_wR_factor_ref 0.1248
_reflns_number_gt 7197
_reflns_number_total 13891
_reflns_threshold_expression >2sigma(I)
_cod_data_source_file b212209j.txt
_cod_data_source_block ZNIMTB
_cod_depositor_comments
;
The following automatic conversions were performed:
'_symmetry_cell_setting' value 'Monoclinic' changed to 'monoclinic'
according to '/home/saulius/struct/CIF-dictionaries/cif_core.dic'
dictionary named 'cif_core.dic' version 2.4.1 from
2010-06-29.

'_atom_sites_solution_secondary' value 'Difmap' changed to
'difmap' according to '/home/saulius/struct/CIF-dictionaries/cif_core.dic'
dictionary named 'cif_core.dic' version 2.4.1 from 2010-06-29.

Automatic conversion script
Id: cif_fix_enum 1527 2010-12-29 10:47:43Z saulius 
;
_cod_original_cell_volume 5696.0(9)
_cod_original_sg_symbol_H-M P2(1)/n
_cod_original_formula_sum 'C63.30 H70.10 Cl0.60 N6.50 O2 Zn'
_cod_database_code 7012583

loop_
_symmetry_equiv_pos_as_xyz
'x, y, z'
'-x+1/2, y+1/2, -z+1/2'
'-x, -y, -z'
'x-1/2, -y-1/2, z-1/2'

loop_
_atom_site_label
_atom_site_type_symbol
_atom_site_fract_x
_atom_site_fract_y
_atom_site_fract_z
_atom_site_U_iso_or_equiv
_atom_site_adp_type
_atom_site_occupancy
_atom_site_symmetry_multiplicity
_atom_site_calc_flag
_atom_site_refinement_flags
_atom_site_disorder_assembly
_atom_site_disorder_group
Zn1 Zn 0.724067(18) 0.759449(17) 0.823707(16) 0.02138(9) Uani 1 1 d . . .
O1 O 0.69216(11) 0.70315(10) 0.89781(9) 0.0237(4) Uani 1 1 d . . .
C1 C 0.82062(16) 0.80596(15) 0.95916(14) 0.0216(6) Uani 1 1 d . . .
N2 N 0.89352(13) 0.83311(12) 0.99134(11) 0.0224(5) Uani 1 1 d . . .
H2A H 0.9131 0.8324 1.0374 0.027 Uiso 1 1 calc R . .
C3 C 0.93267(16) 0.86210(15) 0.94135(14) 0.0216(6) Uani 1 1 d . . .
C4 C 0.88114(15) 0.84986(15) 0.87709(14) 0.0216(6) Uani 1 1 d . . .
N5 N 0.81175(13) 0.81492(12) 0.88894(11) 0.0214(5) Uani 1 1 d . . .
C6 C 1.01101(16) 0.89981(15) 0.96119(15) 0.0250(6) Uani 1 1 d . . .
C7 C 1.03312(16) 0.95701(16) 0.92014(15) 0.0286(7) Uani 1 1 d . . .
H7A H 0.9971 0.9721 0.8778 0.034 Uiso 1 1 calc R . .
C8 C 1.10670(18) 0.99207(17) 0.94017(17) 0.0357(8) Uani 1 1 d . . .
H8A H 1.1215 1.0301 0.9108 0.043 Uiso 1 1 calc R . .
C9 C 1.15930(18) 0.97264(18) 1.00256(17) 0.0385(8) Uani 1 1 d . . .
H9A H 1.2096 0.9977 1.0165 0.046 Uiso 1 1 calc R . .
C10 C 1.13787(18) 0.91637(18) 1.04433(17) 0.0380(8) Uani 1 1 d . . .
H10B H 1.1734 0.9028 1.0875 0.046 Uiso 1 1 calc R . .
C11 C 1.06511(16) 0.87987(16) 1.02353(15) 0.0292(7) Uani 1 1 d . . .
H11A H 1.0515 0.8405 1.0521 0.035 Uiso 1 1 calc R . .
C12 C 0.88736(16) 0.86871(15) 0.80378(14) 0.0241(6) Uani 1 1 d . . .
C13 C 0.95764(17) 0.85361(16) 0.77941(15) 0.0300(7) Uani 1 1 d . . .
H13B H 1.0031 0.8324 0.8106 0.036 Uiso 1 1 calc R . .
C14 C 0.9611(2) 0.86953(17) 0.70971(16) 0.0382(8) Uani 1 1 d . . .
H14B H 1.0094 0.8598 0.6936 0.046 Uiso 1 1 calc R . .
C15 C 0.8956(2) 0.89926(17) 0.66369(16) 0.0383(8) Uani 1 1 d . . .
H15A H 0.8982 0.9092 0.6158 0.046 Uiso 1 1 calc R . .
C16 C 0.82592(19) 0.91461(17) 0.68754(16) 0.0367(8) Uani 1 1 d . . .
H16A H 0.7806 0.9356 0.6561 0.044 Uiso 1 1 calc R . .
C17 C 0.82212(17) 0.89930(16) 0.75772(15) 0.0293(7) Uani 1 1 d . . .
H17A H 0.7741 0.9101 0.7739 0.035 Uiso 1 1 calc R . .
C18 C 0.75962(15) 0.77769(15) 0.99633(14) 0.0214(6) Uani 1 1 d . . .
C19 C 0.69665(15) 0.72872(15) 0.96299(14) 0.0213(6) Uani 1 1 d . . .
C20 C 0.63821(16) 0.70654(15) 1.00255(14) 0.0229(6) Uani 1 1 d . . .
C21 C 0.64321(16) 0.73627(16) 1.06992(14) 0.0267(6) Uani 1 1 d . . .
H21A H 0.6031 0.7221 1.0952 0.032 Uiso 1 1 calc R . .
C22 C 0.70330(17) 0.78548(16) 1.10285(14) 0.0271(7) Uani 1 1 d . . .
C23 C 0.76172(16) 0.80450(15) 1.06522(14) 0.0260(7) Uani 1 1 d . . .
H23A H 0.8046 0.8367 1.0867 0.031 Uiso 1 1 calc R . .
C24 C 0.56983(16) 0.65232(16) 0.96967(15) 0.0275(7) Uani 1 1 d . . .
C25 C 0.60536(17) 0.57731(16) 0.95027(16) 0.0323(7) Uani 1 1 d . . .
H25A H 0.6408 0.5867 0.9171 0.048 Uiso 1 1 calc R . .
H25B H 0.5614 0.5439 0.9281 0.048 Uiso 1 1 calc R . .
H25C H 0.6364 0.5537 0.9934 0.048 Uiso 1 1 calc R . .
C26 C 0.51651(17) 0.68839(17) 0.90432(15) 0.0339(7) Uani 1 1 d . . .
H26D H 0.4946 0.7358 0.9179 0.051 Uiso 1 1 calc R . .
H26E H 0.4720 0.6544 0.8846 0.051 Uiso 1 1 calc R . .
H26F H 0.5487 0.6981 0.8686 0.051 Uiso 1 1 calc R . .
C27 C 0.51518(18) 0.63270(18) 1.02137(16) 0.0398(8) Uani 1 1 d . . .
H27A H 0.4909 0.6787 1.0354 0.060 Uiso 1 1 calc R . .
H27B H 0.5473 0.6084 1.0636 0.060 Uiso 1 1 calc R . .
H27C H 0.4725 0.5985 0.9981 0.060 Uiso 1 1 calc R . .
C28 C 0.7047(2) 0.82094(19) 1.17577(15) 0.0382(8) Uani 1 1 d . . .
C29 C 0.6374(2) 0.7920(2) 1.20972(16) 0.0464(9) Uani 1 1 d . . .
H29D H 0.6431 0.7376 1.2166 0.070 Uiso 1 1 calc R . .
H29E H 0.5851 0.8031 1.1787 0.070 Uiso 1 1 calc R . .
H29F H 0.6406 0.8165 1.2557 0.070 Uiso 1 1 calc R . .
C30 C 0.6934(3) 0.9065(2) 1.1669(2) 0.0737(14) Uani 1 1 d . . .
H30D H 0.6417 0.9170 1.1348 0.111 Uiso 1 1 calc R . .
H30E H 0.7374 0.9275 1.1471 0.111 Uiso 1 1 calc R . .
H30F H 0.6940 0.9294 1.2133 0.111 Uiso 1 1 calc R . .
C31 C 0.7853(2) 0.8039(3) 1.22562(18) 0.0673(12) Uani 1 1 d . . .
H31D H 0.7921 0.7495 1.2311 0.101 Uiso 1 1 calc R . .
H31E H 0.7863 0.8268 1.2720 0.101 Uiso 1 1 calc R . .
H31F H 0.8293 0.8246 1.2057 0.101 Uiso 1 1 calc R . .
O1A O 0.75846(11) 0.69493(10) 0.75693(9) 0.0237(4) Uani 1 1 d . . .
C1A C 0.63604(16) 0.79822(15) 0.68400(14) 0.0231(6) Uani 1 1 d . . .
N2A N 0.56762(13) 0.82898(12) 0.64573(12) 0.0260(5) Uani 1 1 d . . .
H2AA H 0.5527 0.8279 0.5992 0.031 Uiso 1 1 calc R . .
C3A C 0.52495(16) 0.86228(15) 0.69083(15) 0.0248(6) Uani 1 1 d . . .
C4A C 0.56866(16) 0.85074(15) 0.75771(15) 0.0235(6) Uani 1 1 d . . .
N5A N 0.63830(13) 0.81054(12) 0.75298(11) 0.0216(5) Uani 1 1 d . . .
C6A C 0.44818(16) 0.90101(16) 0.66293(15) 0.0286(7) Uani 1 1 d . . .
C7A C 0.4415(2) 0.97766(18) 0.6716(2) 0.0540(10) Uani 1 1 d . . .
H7AA H 0.4867 1.0056 0.6957 0.065 Uiso 1 1 calc R . .
C8A C 0.3691(2) 1.0138(2) 0.6452(2) 0.0649(12) Uani 1 1 d . . .
H8AA H 0.3653 1.0665 0.6511 0.078 Uiso 1 1 calc R . .
C9A C 0.3035(2) 0.97479(19) 0.6109(2) 0.0561(11) Uani 1 1 d . . .
H9AA H 0.2542 1.0001 0.5928 0.067 Uiso 1 1 calc R . .
C10A C 0.30914(19) 0.89811(19) 0.60253(19) 0.0520(10) Uani 1 1 d . . .
H10A H 0.2634 0.8704 0.5792 0.062 Uiso 1 1 calc R . .
C11A C 0.38150(18) 0.86179(18) 0.62824(17) 0.0416(8) Uani 1 1 d . . .
H11B H 0.3852 0.8092 0.6219 0.050 Uiso 1 1 calc R . .
C12A C 0.55120(17) 0.87349(15) 0.82628(15) 0.0262(7) Uani 1 1 d . . .
C13A C 0.61283(18) 0.88556(15) 0.88537(15) 0.0286(7) Uani 1 1 d . . .
H13A H 0.6675 0.8808 0.8812 0.034 Uiso 1 1 calc R . .
C14A C 0.5952(2) 0.90445(16) 0.95027(16) 0.0383(8) Uani 1 1 d . . .
H14A H 0.6377 0.9110 0.9906 0.046 Uiso 1 1 calc R . .
C15A C 0.5165(2) 0.91368(18) 0.95624(19) 0.0468(9) Uani 1 1 d . . .
H15B H 0.5046 0.9266 1.0008 0.056 Uiso 1 1 calc R . .
C16A C 0.4551(2) 0.90441(17) 0.8983(2) 0.0460(9) Uani 1 1 d . . .
H16B H 0.4009 0.9127 0.9025 0.055 Uiso 1 1 calc R . .
C17A C 0.47143(19) 0.88305(16) 0.83357(18) 0.0378(8) Uani 1 1 d . . .
H17B H 0.4283 0.8749 0.7941 0.045 Uiso 1 1 calc R . .
C18A C 0.69636(15) 0.76147(15) 0.65103(14) 0.0223(6) Uani 1 1 d . . .
C19A C 0.75504(16) 0.71201(15) 0.68953(14) 0.0227(6) Uani 1 1 d . . .
C20A C 0.81112(16) 0.67785(15) 0.65247(14) 0.0219(6) Uani 1 1 d . . .
C21A C 0.80558(17) 0.69636(15) 0.58167(14) 0.0262(7) Uani 1 1 d . . .
H21B H 0.8435 0.6744 0.5578 0.031 Uiso 1 1 calc R . .
C22A C 0.74851(16) 0.74475(16) 0.54337(14) 0.0269(6) Uani 1 1 d . . .
C23A C 0.69450(17) 0.77669(15) 0.57936(14) 0.0263(7) Uani 1 1 d . . .
H23B H 0.6547 0.8101 0.5547 0.032 Uiso 1 1 calc R . .
C24A C 0.87370(16) 0.62141(15) 0.69061(14) 0.0236(6) Uani 1 1 d . . .
C25A C 0.92920(16) 0.65874(16) 0.75444(15) 0.0310(7) Uani 1 1 d . . .
H25D H 0.9565 0.7017 0.7382 0.047 Uiso 1 1 calc R . .
H25E H 0.9695 0.6224 0.7778 0.047 Uiso 1 1 calc R . .
H25F H 0.8970 0.6759 0.7881 0.047 Uiso 1 1 calc R . .
C26A C 0.82981(17) 0.55336(15) 0.71418(15) 0.0300(7) Uani 1 1 d . . .
H26A H 0.8696 0.5172 0.7386 0.045 Uiso 1 1 calc R . .
H26B H 0.7961 0.5296 0.6725 0.045 Uiso 1 1 calc R . .
H26C H 0.7958 0.5701 0.7465 0.045 Uiso 1 1 calc R . .
C27A C 0.92709(17) 0.59151(17) 0.64193(15) 0.0341(7) Uani 1 1 d . . .
H27D H 0.9566 0.6332 0.6260 0.051 Uiso 1 1 calc R . .
H27E H 0.8933 0.5670 0.6007 0.051 Uiso 1 1 calc R . .
H27F H 0.9656 0.5551 0.6679 0.051 Uiso 1 1 calc R . .
C28A C 0.74389(18) 0.76314(17) 0.46494(15) 0.0327(7) Uani 1 1 d . . .
C29A C 0.6587(2) 0.7531(2) 0.42220(16) 0.0634(12) Uani 1 1 d . . .
H29A H 0.6217 0.7847 0.4423 0.095 Uiso 1 1 calc R . .
H29B H 0.6428 0.7004 0.4239 0.095 Uiso 1 1 calc R . .
H29C H 0.6566 0.7678 0.3729 0.095 Uiso 1 1 calc R . .
C30A C 0.8012(2) 0.7137(2) 0.43277(18) 0.0611(11) Uani 1 1 d . . .
H30A H 0.7967 0.7269 0.3827 0.092 Uiso 1 1 calc R . .
H30B H 0.7868 0.6608 0.4365 0.092 Uiso 1 1 calc R . .
H30C H 0.8569 0.7218 0.4585 0.092 Uiso 1 1 calc R . .
C31A C 0.7712(2) 0.84437(19) 0.45868(17) 0.0517(10) Uani 1 1 d . . .
H31A H 0.7365 0.8782 0.4789 0.078 Uiso 1 1 calc R . .
H31B H 0.7675 0.8568 0.4086 0.078 Uiso 1 1 calc R . .
H31C H 0.8272 0.8500 0.4845 0.078 Uiso 1 1 calc R . .
N1AS N 0.4890(2) 0.8492(2) 0.49261(16) 0.0774(12) Uani 1 1 d . . .
C1AS C 0.4318(2) 0.8765(2) 0.46136(19) 0.0582(11) Uani 1 1 d . . .
C2AS C 0.3581(2) 0.9127(2) 0.4224(2) 0.0667(12) Uani 1 1 d . . .
N1SA N 0.96770(16) 0.83904(16) 0.15301(14) 0.0422(7) Uani 1 1 d . . .
C1SA C 1.0168(2) 0.86706(18) 0.19419(17) 0.0345(8) Uani 1 1 d . . .
C2SA C 1.0810(2) 0.90529(19) 0.24619(18) 0.0489(9) Uani 1 1 d . . .
Cl2S Cl 0.1229(3) 1.0100(2) 0.6720(2) 0.0786(12) Uiso 0.30 1 d PD A 1
Cl1S Cl 0.1795(3) 0.9166(2) 0.7950(2) 0.0778(11) Uiso 0.30 1 d PD A 1
C3S C 0.1947(8) 0.9414(7) 0.7108(6) 0.086(5) Uiso 0.30 1 d PD A 1
N1S N 0.1026(6) 1.0166(6) 0.7040(5) 0.110(3) Uiso 0.50 1 d P B 2
C1S C 0.1484(6) 0.9717(5) 0.7332(5) 0.076(3) Uiso 0.50 1 d P B 2
C2S C 0.2126(7) 0.9162(7) 0.7688(6) 0.105(4) Uiso 0.50 1 d P B 2

loop_
_atom_site_aniso_label
_atom_site_aniso_U_11
_atom_site_aniso_U_22
_atom_site_aniso_U_33
_atom_site_aniso_U_23
_atom_site_aniso_U_13
_atom_site_aniso_U_12
Zn1 0.02320(15) 0.02154(18) 0.01859(16) -0.00032(15) 0.00250(12) 0.00044(15)
O1 0.0303(11) 0.0211(11) 0.0200(10) -0.0009(8) 0.0060(8) -0.0033(8)
C1 0.0256(15) 0.0180(15) 0.0196(15) -0.0008(12) 0.0013(12) 0.0019(12)
N2 0.0256(12) 0.0214(13) 0.0185(12) 0.0006(10) 0.0007(10) 0.0001(10)
C3 0.0246(14) 0.0160(15) 0.0241(15) 0.0003(12) 0.0046(12) 0.0011(12)
C4 0.0220(14) 0.0174(15) 0.0255(16) -0.0005(12) 0.0049(12) 0.0000(11)
N5 0.0245(12) 0.0192(13) 0.0205(13) 0.0012(10) 0.0048(10) 0.0005(10)
C6 0.0244(15) 0.0216(16) 0.0291(17) -0.0054(13) 0.0058(13) 0.0020(12)
C7 0.0279(16) 0.0242(17) 0.0320(18) -0.0010(13) 0.0027(13) -0.0008(13)
C8 0.0357(18) 0.0254(18) 0.047(2) -0.0007(15) 0.0098(16) -0.0048(14)
C9 0.0269(17) 0.0311(19) 0.055(2) -0.0135(17) 0.0035(16) -0.0067(14)
C10 0.0281(17) 0.040(2) 0.042(2) -0.0027(16) -0.0032(15) 0.0026(15)
C11 0.0276(16) 0.0283(18) 0.0300(17) 0.0006(14) 0.0025(13) 0.0000(13)
C12 0.0287(15) 0.0189(16) 0.0249(16) -0.0036(12) 0.0063(13) -0.0083(12)
C13 0.0339(17) 0.0245(17) 0.0332(18) -0.0004(14) 0.0105(14) -0.0024(13)
C14 0.051(2) 0.033(2) 0.038(2) -0.0052(16) 0.0263(17) -0.0043(16)
C15 0.064(2) 0.032(2) 0.0214(17) -0.0001(14) 0.0154(17) -0.0136(17)
C16 0.046(2) 0.0290(19) 0.0314(19) 0.0047(15) 0.0001(15) -0.0063(15)
C17 0.0323(16) 0.0287(18) 0.0266(17) -0.0004(14) 0.0057(13) -0.0059(13)
C18 0.0243(14) 0.0205(16) 0.0194(15) 0.0018(12) 0.0045(12) 0.0011(11)
C19 0.0230(14) 0.0196(16) 0.0198(15) 0.0014(12) 0.0011(11) 0.0025(11)
C20 0.0262(15) 0.0170(15) 0.0251(16) 0.0037(12) 0.0042(12) 0.0028(12)
C21 0.0273(14) 0.0277(17) 0.0268(16) 0.0072(14) 0.0097(12) 0.0011(13)
C22 0.0339(16) 0.0289(17) 0.0185(15) 0.0016(13) 0.0056(13) 0.0015(13)
C23 0.0281(15) 0.0245(17) 0.0240(16) -0.0015(13) 0.0020(12) -0.0032(13)
C24 0.0287(16) 0.0255(17) 0.0286(17) 0.0020(13) 0.0064(13) -0.0002(13)
C25 0.0336(17) 0.0244(17) 0.0376(19) 0.0025(14) 0.0049(14) -0.0036(14)
C26 0.0292(16) 0.0319(19) 0.0384(19) 0.0031(15) 0.0021(14) -0.0001(14)
C27 0.0384(18) 0.042(2) 0.042(2) -0.0013(16) 0.0154(16) -0.0128(16)
C28 0.050(2) 0.046(2) 0.0213(16) -0.0056(15) 0.0126(15) -0.0103(17)
C29 0.054(2) 0.060(2) 0.0284(18) -0.0086(17) 0.0166(16) -0.0045(18)
C30 0.138(4) 0.041(2) 0.056(3) -0.017(2) 0.053(3) -0.013(3)
C31 0.054(2) 0.120(4) 0.029(2) -0.017(2) 0.0082(18) -0.012(2)
O1A 0.0306(11) 0.0222(11) 0.0178(10) 0.0013(8) 0.0040(8) 0.0057(8)
C1A 0.0270(15) 0.0160(15) 0.0238(16) 0.0023(12) -0.0002(12) -0.0005(12)
N2A 0.0301(13) 0.0216(14) 0.0222(13) -0.0018(10) -0.0034(11) 0.0043(10)
C3A 0.0216(14) 0.0177(15) 0.0330(17) -0.0019(13) 0.0009(13) 0.0004(12)
C4A 0.0231(14) 0.0175(15) 0.0296(17) -0.0018(13) 0.0051(13) -0.0016(12)
N5A 0.0220(12) 0.0188(13) 0.0229(13) 0.0012(10) 0.0019(10) -0.0007(10)
C6A 0.0261(15) 0.0189(16) 0.0365(18) -0.0036(13) -0.0033(13) 0.0023(12)
C7A 0.0380(19) 0.0224(19) 0.085(3) -0.0117(18) -0.0240(18) -0.0003(15)
C8A 0.049(2) 0.022(2) 0.106(3) -0.014(2) -0.025(2) 0.0109(17)
C9A 0.037(2) 0.033(2) 0.085(3) -0.008(2) -0.0192(19) 0.0155(16)
C10A 0.0306(18) 0.035(2) 0.079(3) -0.0124(19) -0.0145(18) -0.0010(15)
C11A 0.0313(17) 0.0236(18) 0.063(2) -0.0102(16) -0.0047(16) 0.0040(14)
C12A 0.0305(16) 0.0143(15) 0.0361(18) 0.0037(13) 0.0121(14) 0.0039(12)
C13A 0.0394(17) 0.0184(16) 0.0299(17) 0.0020(13) 0.0115(14) 0.0078(13)
C14A 0.063(2) 0.0252(18) 0.0276(18) 0.0044(14) 0.0120(16) 0.0125(16)
C15A 0.078(3) 0.0262(19) 0.047(2) 0.0063(17) 0.039(2) 0.0122(18)
C16A 0.050(2) 0.029(2) 0.071(3) 0.0076(19) 0.039(2) 0.0098(17)
C17A 0.0370(18) 0.0253(18) 0.055(2) 0.0034(16) 0.0192(16) 0.0023(14)
C18A 0.0246(13) 0.0196(15) 0.0213(14) -0.0020(12) 0.0017(11) 0.0023(12)
C19A 0.0283(15) 0.0195(15) 0.0193(15) 0.0007(12) 0.0024(12) -0.0029(12)
C20A 0.0255(14) 0.0176(15) 0.0218(15) -0.0020(12) 0.0033(12) -0.0032(12)
C21A 0.0304(16) 0.0236(17) 0.0249(16) -0.0049(13) 0.0065(13) -0.0004(13)
C22A 0.0345(15) 0.0239(17) 0.0223(15) 0.0004(13) 0.0060(12) -0.0027(13)
C23A 0.0318(16) 0.0235(17) 0.0209(15) 0.0036(12) -0.0006(12) 0.0030(13)
C24A 0.0263(15) 0.0196(16) 0.0247(16) -0.0016(12) 0.0048(12) 0.0026(12)
C25A 0.0281(16) 0.0260(17) 0.0360(18) -0.0014(14) -0.0003(13) 0.0037(13)
C26A 0.0299(16) 0.0224(17) 0.0353(18) 0.0003(14) 0.0013(13) 0.0032(13)
C27A 0.0337(17) 0.0302(18) 0.0390(19) -0.0011(15) 0.0090(15) 0.0078(14)
C28A 0.0451(18) 0.0324(18) 0.0217(15) 0.0058(14) 0.0092(13) 0.0038(15)
C29A 0.054(2) 0.109(4) 0.0228(18) 0.010(2) -0.0017(16) -0.010(2)
C30A 0.090(3) 0.061(3) 0.036(2) 0.0055(19) 0.022(2) 0.024(2)
C31A 0.069(3) 0.048(2) 0.040(2) 0.0152(18) 0.0149(19) -0.001(2)
N1AS 0.067(2) 0.112(3) 0.045(2) 0.002(2) -0.0074(18) 0.032(2)
C1AS 0.063(3) 0.073(3) 0.034(2) -0.001(2) 0.0002(19) 0.003(2)
C2AS 0.049(2) 0.083(3) 0.058(3) 0.012(2) -0.0109(19) 0.019(2)
N1SA 0.0460(17) 0.0434(18) 0.0339(16) -0.0009(14) 0.0012(14) -0.0066(14)
C1SA 0.042(2) 0.0304(19) 0.0315(19) 0.0079(15) 0.0082(16) 0.0033(15)
C2SA 0.051(2) 0.043(2) 0.043(2) -0.0056(17) -0.0118(17) -0.0081(17)

loop_
_atom_type_symbol
_atom_type_description
_atom_type_scat_dispersion_real
_atom_type_scat_dispersion_imag
_atom_type_scat_source
C C 0.0033 0.0016 'International Tables Vol C Tables 4.2.6.8 and 6.1.1.4'
H H 0.0000 0.0000 'International Tables Vol C Tables 4.2.6.8 and 6.1.1.4'
N N 0.0061 0.0033 'International Tables Vol C Tables 4.2.6.8 and 6.1.1.4'
O O 0.0106 0.0060 'International Tables Vol C Tables 4.2.6.8 and 6.1.1.4'
Zn Zn 0.2839 1.4301 'International Tables Vol C Tables 4.2.6.8 and 6.1.1.4'
Cl Cl 0.1484 0.1585 'International Tables Vol C Tables 4.2.6.8 and 6.1.1.4'

loop_
_geom_angle_atom_site_label_1
_geom_angle_atom_site_label_2
_geom_angle_atom_site_label_3
_geom_angle
_geom_angle_site_symmetry_1
_geom_angle_site_symmetry_3
_geom_angle_publ_flag
O1A Zn1 O1 111.21(8) . . y
O1A Zn1 N5A 95.52(8) . . y
O1 Zn1 N5A 118.07(8) . . y
O1A Zn1 N5 115.57(8) . . y
O1 Zn1 N5 94.53(8) . . y
N5A Zn1 N5 123.02(9) . . y
C19 O1 Zn1 123.97(17) . . ?
N5 C1 N2 108.6(2) . . ?
N5 C1 C18 126.4(2) . . ?
N2 C1 C18 124.8(2) . . ?
C1 N2 C3 109.9(2) . . ?
C4 C3 N2 105.2(2) . . ?
C4 C3 C6 132.7(2) . . ?
N2 C3 C6 122.1(2) . . ?
C3 C4 N5 108.8(2) . . ?
C3 C4 C12 131.8(2) . . ?
N5 C4 C12 119.4(2) . . ?
C1 N5 C4 107.4(2) . . ?
C1 N5 Zn1 119.26(17) . . ?
C4 N5 Zn1 131.43(18) . . ?
C7 C6 C11 118.0(3) . . ?
C7 C6 C3 121.7(3) . . ?
C11 C6 C3 120.2(3) . . ?
C8 C7 C6 120.7(3) . . ?
C7 C8 C9 120.8(3) . . ?
C10 C9 C8 119.2(3) . . ?
C11 C10 C9 120.1(3) . . ?
C10 C11 C6 121.1(3) . . ?
C17 C12 C13 119.1(3) . . ?
C17 C12 C4 119.9(2) . . ?
C13 C12 C4 121.0(3) . . ?
C14 C13 C12 119.9(3) . . ?
C15 C14 C13 120.8(3) . . ?
C14 C15 C16 119.6(3) . . ?
C15 C16 C17 120.0(3) . . ?
C12 C17 C16 120.6(3) . . ?
C23 C18 C19 120.2(2) . . ?
C23 C18 C1 117.7(2) . . ?
C19 C18 C1 122.0(2) . . ?
O1 C19 C18 121.9(2) . . ?
O1 C19 C20 120.2(2) . . ?
C18 C19 C20 117.9(2) . . ?
C21 C20 C19 118.8(3) . . ?
C21 C20 C24 121.2(2) . . ?
C19 C20 C24 120.1(2) . . ?
C20 C21 C22 124.2(2) . . ?
C23 C22 C21 116.7(2) . . ?
C23 C22 C28 120.1(3) . . ?
C21 C22 C28 123.1(2) . . ?
C22 C23 C18 122.1(3) . . ?
C26 C24 C27 107.3(2) . . ?
C26 C24 C20 109.8(2) . . ?
C27 C24 C20 112.3(2) . . ?
C26 C24 C25 111.0(2) . . ?
C27 C24 C25 106.2(2) . . ?
C20 C24 C25 110.2(2) . . ?
C29 C28 C31 108.4(3) . . ?
C29 C28 C22 112.6(3) . . ?
C31 C28 C22 109.5(3) . . ?
C29 C28 C30 107.3(3) . . ?
C31 C28 C30 109.9(3) . . ?
C22 C28 C30 109.1(3) . . ?
C19A O1A Zn1 124.55(17) . . ?
N5A C1A N2A 108.5(2) . . ?
N5A C1A C18A 128.7(2) . . ?
N2A C1A C18A 122.7(2) . . ?
C1A N2A C3A 109.5(2) . . ?
C4A C3A N2A 106.2(2) . . ?
C4A C3A C6A 132.9(3) . . ?
N2A C3A C6A 120.9(2) . . ?
C3A C4A N5A 108.3(2) . . ?
C3A C4A C12A 129.6(3) . . ?
N5A C4A C12A 122.1(2) . . ?
C1A N5A C4A 107.4(2) . . ?
C1A N5A Zn1 117.98(17) . . ?
C4A N5A Zn1 133.90(18) . . ?
C11A C6A C7A 118.7(3) . . ?
C11A C6A C3A 120.8(3) . . ?
C7A C6A C3A 120.5(3) . . ?
C6A C7A C8A 120.3(3) . . ?
C9A C8A C7A 120.7(3) . . ?
C8A C9A C10A 119.6(3) . . ?
C9A C10A C11A 119.9(3) . . ?
C6A C11A C10A 120.8(3) . . ?
C13A C12A C17A 118.3(3) . . ?
C13A C12A C4A 121.4(2) . . ?
C17A C12A C4A 120.3(3) . . ?
C14A C13A C12A 120.6(3) . . ?
C15A C14A C13A 120.1(3) . . ?
C16A C15A C14A 120.2(3) . . ?
C15A C16A C17A 120.5(3) . . ?
C16A C17A C12A 120.2(3) . . ?
C23A C18A C19A 120.3(2) . . ?
C23A C18A C1A 117.8(2) . . ?
C19A C18A C1A 121.8(2) . . ?
O1A C19A C18A 122.6(2) . . ?
O1A C19A C20A 119.5(2) . . ?
C18A C19A C20A 117.9(2) . . ?
C21A C20A C19A 118.2(3) . . ?
C21A C20A C24A 121.7(2) . . ?
C19A C20A C24A 120.2(2) . . ?
C22A C21A C20A 124.5(3) . . ?
C23A C22A C21A 116.8(2) . . ?
C23A C22A C28A 120.3(3) . . ?
C21A C22A C28A 122.9(2) . . ?
C22A C23A C18A 122.3(3) . . ?
C27A C24A C20A 111.9(2) . . ?
C27A C24A C25A 107.5(2) . . ?
C20A C24A C25A 110.3(2) . . ?
C27A C24A C26A 106.9(2) . . ?
C20A C24A C26A 109.3(2) . . ?
C25A C24A C26A 111.0(2) . . ?
C29A C28A C31A 109.8(3) . . ?
C29A C28A C22A 110.9(2) . . ?
C31A C28A C22A 109.0(2) . . ?
C29A C28A C30A 108.9(3) . . ?
C31A C28A C30A 106.4(3) . . ?
C22A C28A C30A 111.7(3) . . ?
N1AS C1AS C2AS 178.9(5) . . ?
N1SA C1SA C2SA 178.3(3) . . ?
Cl1S C3S Cl2S 110.0(6) . . ?
N1S C1S C2S 175.9(11) . . ?

loop_
_geom_bond_atom_site_label_1
_geom_bond_atom_site_label_2
_geom_bond_distance
_geom_bond_site_symmetry_2
_geom_bond_publ_flag
Zn1 O1 1.9143(18) . y
Zn1 O1A 1.9065(17) . y
Zn1 N5 1.996(2) . y
Zn1 N5A 1.993(2) . y
O1 C19 1.324(3) . ?
C1 N5 1.340(3) . ?
C1 N2 1.351(3) . ?
C1 C18 1.465(4) . ?
N2 C3 1.380(3) . ?
C3 C4 1.375(4) . ?
C3 C6 1.466(4) . ?
C4 N5 1.392(3) . ?
C4 C12 1.478(4) . ?
C6 C7 1.389(4) . ?
C6 C11 1.397(4) . ?
C7 C8 1.376(4) . ?
C8 C9 1.383(4) . ?
C9 C10 1.382(4) . ?
C10 C11 1.378(4) . ?
C12 C17 1.378(4) . ?
C12 C13 1.395(4) . ?
C13 C14 1.387(4) . ?
C14 C15 1.374(4) . ?
C15 C16 1.381(4) . ?
C16 C17 1.395(4) . ?
C18 C23 1.405(3) . ?
C18 C19 1.424(4) . ?
C19 C20 1.427(3) . ?
C20 C21 1.389(4) . ?
C20 C24 1.540(4) . ?
C21 C22 1.393(4) . ?
C22 C23 1.387(4) . ?
C22 C28 1.537(4) . ?
C24 C26 1.530(4) . ?
C24 C27 1.536(4) . ?
C24 C25 1.544(4) . ?
C28 C29 1.520(4) . ?
C28 C31 1.527(5) . ?
C28 C30 1.542(5) . ?
O1A C19A 1.324(3) . ?
C1A N5A 1.340(3) . ?
C1A N2A 1.353(3) . ?
C1A C18A 1.467(4) . ?
N2A C3A 1.377(3) . ?
C3A C4A 1.361(4) . ?
C3A C6A 1.472(4) . ?
C4A N5A 1.400(3) . ?
C4A C12A 1.471(4) . ?
C6A C11A 1.377(4) . ?
C6A C7A 1.384(4) . ?
C7A C8A 1.385(4) . ?
C8A C9A 1.361(4) . ?
C9A C10A 1.382(4) . ?
C10A C11A 1.384(4) . ?
C12A C13A 1.392(4) . ?
C12A C17A 1.399(4) . ?
C13A C14A 1.387(4) . ?
C14A C15A 1.374(4) . ?
C15A C16A 1.367(5) . ?
C16A C17A 1.388(4) . ?
C18A C23A 1.402(3) . ?
C18A C19A 1.417(4) . ?
C19A C20A 1.439(4) . ?
C20A C21A 1.388(4) . ?
C20A C24A 1.534(4) . ?
C21A C22A 1.388(4) . ?
C22A C23A 1.382(4) . ?
C22A C28A 1.533(4) . ?
C24A C27A 1.530(4) . ?
C24A C25A 1.535(4) . ?
C24A C26A 1.540(4) . ?
C28A C29A 1.516(4) . ?
C28A C31A 1.533(4) . ?
C28A C30A 1.536(4) . ?
N1AS C1AS 1.138(4) . ?
C1AS C2AS 1.466(5) . ?
N1SA C1SA 1.139(4) . ?
C1SA C2SA 1.482(4) . ?
Cl2S C3S 1.777(9) . ?
Cl1S C3S 1.753(9) . ?
N1S C1S 1.173(11) . ?
C1S C2S 1.524(14) . ?
